data_2003699
loop_
_publ_author_name
'Tan, X.-S.'
'Chen, J.'
'Zheng, P.-J.'
'Tang, W.-X.'

_publ_section_title
;
 <i>trans</i>-Diaqua(bipyridyl)(salicylato)manganese(III) Perchlorate
 Monohydrate
;
_journal_issue 7
_journal_name_full 'Acta Crystallographica Section C'
_journal_page_first 1268
_journal_page_last 1269
_journal_paper_doi 10.1107/S0108270195000539
_journal_volume 51
_journal_year 1995
_chemical_formula_sum 'C17 H18 Cl Mn N2 O10'
_chemical_formula_weight 500.73
_space_group_IT_number 2
_symmetry_cell_setting triclinic
_symmetry_space_group_name_Hall '-P 1'
_symmetry_space_group_name_H-M 'P -1'
_atom_type_scat_source IntTabIV
_cell_angle_alpha 103.86(1)
_cell_angle_beta 103.12(1)
_cell_angle_gamma 103.48(1)
_cell_formula_units_Z 2
_cell_length_a 7.611(2)
_cell_length_b 11.808(2)
_cell_length_c 12.609(2)
_cell_measurement_reflns_used 25
_cell_measurement_temperature 294(1)
_cell_measurement_theta_max 13.6
_cell_measurement_theta_min 10.4
_cell_volume 1020.7(4)
_diffrn_measurement_device 'Enraf-Nonius CAD-4'
_diffrn_measurement_method \w/2\q
_diffrn_radiation_type MoK\a
_diffrn_radiation_wavelength 0.71073
_diffrn_reflns_av_R_equivalents 0.029
_diffrn_reflns_limit_h_max 9
_diffrn_reflns_limit_h_min -9
_diffrn_reflns_limit_k_max 14
_diffrn_reflns_limit_k_min 0
_diffrn_reflns_limit_l_max 15
_diffrn_reflns_limit_l_min -15
_diffrn_reflns_number 3751
_diffrn_reflns_theta_max 25
_diffrn_standards_decay_% 1.79
_diffrn_standards_interval_time 60
_diffrn_standards_number 3
_exptl_absorpt_coefficient_mu 0.8085
_exptl_absorpt_correction_T_max 0.9999
_exptl_absorpt_correction_T_min 0.9040
_exptl_absorpt_correction_type 'empirical (\y scans)'
_exptl_crystal_colour 'Deep green'
_exptl_crystal_density_diffrn 1.629
_exptl_crystal_description Prismatic
_exptl_crystal_size_max 0.3
_exptl_crystal_size_mid 0.2
_exptl_crystal_size_min 0.2
_refine_diff_density_max 0.21
_refine_diff_density_min -0.14
_refine_ls_extinction_method none
_refine_ls_goodness_of_fit_obs 1.094
_refine_ls_hydrogen_treatment noref
_refine_ls_number_parameters 280
_refine_ls_number_reflns 2695
_refine_ls_R_factor_obs 0.044
_refine_ls_shift/esd_max 0.01
_refine_ls_structure_factor_coef F
_refine_ls_weighting_scheme unit
_refine_ls_wR_factor_obs 0.048
_reflns_number_observed 2695
_reflns_number_total 3373
_reflns_observed_criterion I>3\s(I)
_cod_data_source_file mu1128.cif
_cod_data_source_block mu1128a
_cod_depositor_comments
;
 Adding the _atom_site_type_symbol data item.

 Antanas Vaitkus,
 2017-08-14
;
_cod_original_cell_volume 1020.9(4)
_cod_original_formula_sum 'C17 H18 Cl1 Mn1 N2 O10'
_cod_database_code 2003699

loop_
_symmetry_equiv_pos_as_xyz
x,y,z
-x,-y,-z

loop_
_atom_site_label
_atom_site_type_symbol
_atom_site_fract_x
_atom_site_fract_y
_atom_site_fract_z
_atom_site_B_iso_or_equiv
Mn Mn .78205(9) .01646(6) .79932(5) 2.40(1)
O1 O 1.0091(4) -0.0716(3) .7897(3) 3.90(8)
O2 O .5669(4) .1176(3) .7993(2) 3.80(7)
O3 O .8139(6) -0.3070(4) .6469(4) 6.9(1)
Cl Cl .6064(2) .3726(1) .6764(1) 4.20(3)
O41 O .652(1) .3583(5) .7846(5) 16.0(3)
O42 O .5383(9) .2571(5) .6018(5) 10.7(2)
O43 O .4888(8) .4383(6) .6845(9) 16.1(3)
O44 O .7689(6) .4405(4) .6620(5) 8.7(2)
O12 O .7594(4) -.0075(3) .9375(2) 2.96(6)
C161 C .6321(5) -.0858(3) .9581(3) 2.48(8)
C106 C .4834(5) -.1837(3) .8615(3) 2.46(8)
C105 C .3452(6) -.2656(4) .8865(4) 3.5(1)
C104 C .2066(7) -.3619(4) .8014(4) 4.3(1)
C103 C .2052(6) -.3795(4) .6881(4) 3.9(1)
C102 C .3386(6) -.3004(4) .6607(4) 3.3(1)
C101 C .4781(5) -.2003(4) .7464(3) 2.70(9)
O13 O .6393(4) -.0781(3) 1.0584(2) 3.20(7)
O11 O .6006(4) -.1280(3) .7109(2) 3.34(7)
N201 N .8314(4) .0703(3) .6638(3) 2.51(7)
C202 C .7382(6) .0066(4) .5538(3) 3.1(1)
C203 C .7820(7) .0477(4) .4662(4) 3.9(1)
C204 C .9264(7) .1541(5) .4932(4) 4.1(1)
C205 C 1.0223(6) .2195(4) .6065(4) 3.6(1)
C206 C .9702(5) .1764(4) .6906(3) 2.62(9)
C207 C 1.0575(6) .2395(4) .8142(3) 2.69(9)
C209 C 1.0526(6) .2294(4) .9966(3) 3.2(1)
C210 C 1.1845(7) .3429(4) 1.0472(4) 4.1(1)
C211 C 1.2550(7) .4047(5) .9796(4) 4.7(1)
C212 C 1.1924(7) .3533(4) .8621(4) 4.1(1)
N208 N .9877(4) .1796(3) .8820(3) 2.58(7)
H202 H .625 -.080 .543 4.0*
H209 H 1.001 .194 1.040 4.0*
H102 H .331 -.307 .583 4.0*
H203 H .709 -.026 .375 4.0*
H104 H .081 -.419 .812 4.0*
H204 H .960 .195 .437 4.0*
H210 H 1.207 .360 1.124 4.0*
H103 H .081 -.445 .624 4.0*
H212 H 1.250 .389 .814 4.0*
HW21 H .584 .196 .793 4.0*
H211 H 1.332 .500 1.000 4.0*
HW22 H .500 .108 .853 4.0*
HW11 H 1.124 -.057 .830 4.0*
HW31 H .753 -.387 .626 4.0*
H205 H 1.123 .303 .624 4.0*
HW32 H .712 -.276 .626 4.0*
HW12 H .956 -.084 .830 4.0*
H105 H .349 -.255 .964 4.5*

loop_
_geom_angle_atom_site_label_1
_geom_angle_atom_site_label_2
_geom_angle_atom_site_label_3
_geom_angle
_geom_angle_publ_flag
O1 Mn O2 174.00(10) yes
O1 Mn O11 90.70(10) yes
O1 Mn N208 88.40(10) yes
O2 Mn O11 91.90(10) yes
O2 Mn N208 88.40(10) yes
O12 Mn N201 171.0(2) yes
O11 Mn N201 94.90(10) yes
N201 Mn N208 79.20(10) yes
O12 C161 O13 119.1(3) yes
C161 C106 C101 123.0(4) yes
C102 C101 O11 116.2(4) yes
C206 C207 N208 114.5(4) yes
O1 Mn O12 95.60(10) yes
O1 Mn N201 86.20(10) yes
O2 Mn O12 89.60(10) yes
O2 Mn N201 88.30(10) yes
O12 Mn O11 94.10(10) yes
O12 Mn N208 91.90(10) yes
O11 Mn N208 174.00(10) yes
O12 C161 C106 119.5(4) yes
C106 C161 O13 121.4(4) yes
C106 C101 O11 124.7(3) yes
N201 C206 C207 114.7(4) yes

loop_
_geom_bond_atom_site_label_1
_geom_bond_atom_site_label_2
_geom_bond_distance
_geom_bond_publ_flag
Mn O1 2.225(4) yes
Mn O2 2.240(4) yes
Mn O12 1.871(4) yes
Mn O11 1.830(2) yes
Mn N201 2.041(4) yes
Mn N208 2.034(3) yes
N208 C207 1.354(6) yes
O12 C161 1.292(5) yes
O13 C161 1.234(5) yes
O11 C101 1.341(5) yes
C106 C161 1.481(4) yes
C206 C207 1.473(5) yes
Cl O41 1.391(7) no
Cl O42 1.359(5) no
Cl O43 1.319(7) no
Cl O44 1.385(5) no
C106 C105 1.401(6) no
C106 C101 1.408(7) no
C105 C104 1.378(5) no
C104 C103 1.391(8) no
C103 C102 1.377(8) no
C102 C101 1.405(5) no
N201 C202 1.340(4) no
N201 C206 1.349(5) no
C202 C203 1.385(8) no
C203 C204 1.372(6) no
C204 C205 1.381(5) no
C205 C206 1.378(7) no
C207 C212 1.382(5) no
C209 C210 1.371(6) no
C209 N208 1.346(5) no
C210 C211 1.368(8) no
C211 C212 1.381(7) no
O1 HW11 .859(3) no
O1 HW12 .743(4) no
O2 HW21 .930(3) no
O2 HW22 .949(3) no
O3 HW31 .898(4) no
O3 HW32 .943(5) no
C105 H105 .951(5) no
C104 H104 1.089(5) no
C103 H103 1.078(4) no
C102 H102 .952(5) no
C202 H202 1.131(4) no
C203 H203 1.178(4) no
C204 H204 1.001(5) no
C205 H205 1.040(4) no
C209 H209 .879(5) no
C210 H210 .903(5) no
C211 H211 1.076(6) no
C212 H212 .947(6) no
